data_2202478
loop_
_publ_author_name
'Gilardi, Richard'
'Evans, Robin N.'

_publ_section_title
;
 2,3,5,6-Tetrahydroxy-1,4-dinitrocyclohexane dihydrate
;
_journal_issue 8
_journal_name_full 'Acta Crystallographica Section E'
_journal_page_first o1226
_journal_page_last o1227
_journal_paper_doi 10.1107/S1600536803016532
_journal_volume 59
_journal_year 2003
_chemical_formula_iupac 'C6 H10 N2 O8, 2H2 O'
_chemical_formula_moiety 'C6 H10 N2 O8, 2H2 O'
_chemical_formula_sum 'C6 H14 N2 O10'
_chemical_formula_weight 274.19
_chemical_name_systematic
;
2,3,5,6-tetrahydroxy-1,4-dinitrocyclohexane dihydrate
;
_space_group_IT_number 2
_symmetry_cell_setting triclinic
_symmetry_space_group_name_Hall '-P 1'
_symmetry_space_group_name_H-M 'P -1'
_atom_sites_solution_hydrogens geom
_atom_sites_solution_primary direct
_atom_sites_solution_secondary difmap
_cell_angle_alpha 65.180(2)
_cell_angle_beta 86.143(2)
_cell_angle_gamma 85.995(2)
_cell_formula_units_Z 1
_cell_length_a 4.7309(5)
_cell_length_b 7.8835(9)
_cell_length_c 8.0592(9)
_cell_measurement_reflns_used 1494
_cell_measurement_temperature 93(2)
_cell_measurement_theta_max 28.206
_cell_measurement_theta_min 2.485
_cell_volume 271.91(5)
_computing_cell_refinement 'SAINT (Bruker, 2001)'
_computing_data_collection 'SMART (Bruker, 2001)'
_computing_data_reduction SAINT
_computing_molecular_graphics 'SHELXTL (Bruker, 1997)'
_computing_publication_material SHELXTL
_computing_structure_refinement 'SHELXL97 (Sheldrick, 1997)'
_computing_structure_solution 'SHELXS97 (Sheldrick, 1990)'
_diffrn_ambient_temperature 93(2)
_diffrn_measured_fraction_theta_full 0.959
_diffrn_measured_fraction_theta_max 0.959
_diffrn_measurement_device_type 'Bruker SMART CCD area-detector'
_diffrn_measurement_method '\f and \w'
_diffrn_radiation_monochromator graphite
_diffrn_radiation_source 'fine-focus sealed tube'
_diffrn_radiation_type MoK\a
_diffrn_radiation_wavelength 0.71073
_diffrn_reflns_av_R_equivalents 0.0202
_diffrn_reflns_av_sigmaI/netI 0.0337
_diffrn_reflns_limit_h_max 5
_diffrn_reflns_limit_h_min -6
_diffrn_reflns_limit_k_max 10
_diffrn_reflns_limit_k_min -10
_diffrn_reflns_limit_l_max 10
_diffrn_reflns_limit_l_min -10
_diffrn_reflns_number 2086
_diffrn_reflns_theta_full 28.22
_diffrn_reflns_theta_max 28.22
_diffrn_reflns_theta_min 2.79
_diffrn_standards_decay_% 0
_diffrn_standards_number 0
_exptl_absorpt_coefficient_mu 0.163
_exptl_absorpt_correction_T_max 0.980519
_exptl_absorpt_correction_T_min 0.829895
_exptl_absorpt_correction_type multi-scan
_exptl_absorpt_process_details '(SABABS; Bruker, 2001)'
_exptl_crystal_colour colorless
_exptl_crystal_density_diffrn 1.674
_exptl_crystal_density_method 'not measured'
_exptl_crystal_description prism
_exptl_crystal_F_000 144
_exptl_crystal_size_max .60
_exptl_crystal_size_mid .12
_exptl_crystal_size_min .08
_refine_diff_density_max 0.467
_refine_diff_density_min -0.232
_refine_ls_extinction_coef 0
_refine_ls_extinction_method none
_refine_ls_goodness_of_fit_ref 1.092
_refine_ls_hydrogen_treatment mixed
_refine_ls_matrix_type full
_refine_ls_number_parameters 94
_refine_ls_number_reflns 1288
_refine_ls_number_restraints 0
_refine_ls_restrained_S_all 1.092
_refine_ls_R_factor_all 0.0540
_refine_ls_R_factor_gt 0.0427
_refine_ls_shift/su_max <0.001
_refine_ls_shift/su_mean 0.000
_refine_ls_structure_factor_coef Fsqd
_refine_ls_weighting_details 'calc w=1/[\s^2^(Fo^2^)+(0.061P)^2^+0.05P] where P = (Fo^2^+2Fc^2^)/3'
_refine_ls_weighting_scheme calc
_refine_ls_wR_factor_gt 0.1028
_refine_ls_wR_factor_ref 0.1078
_reflns_number_gt 1075
_reflns_number_total 1288
_reflns_threshold_expression I>2\s(I)
_cod_data_source_file ci6245.cif
_cod_data_source_block I
_cod_depositor_comments
;
The following automatic conversions were performed:
'_symmetry_cell_setting' value 'Triclinic' changed to 'triclinic'
according to '/home/saulius/struct/CIF-dictionaries/cif_core.dic'
dictionary named 'cif_core.dic' version 2.4.1 from 2010-06-29.

Automatic conversion script
Id: cif_fix_enum 1527 2010-12-29 10:47:43Z saulius 

The following automatic conversions were performed:

'_symmetry_cell_setting' value 'Triclinic' changed to 'triclinic'
according to /home/saulius/struct/CIF-dictionaries/cif_core.dic
dictionary named 'cif_core.dic' version 2.4.1 from 2010-06-29.

Automatic conversion script
Id: cif_fix_values 1715 2011-07-08 13:25:40Z adriana 
;
_cod_database_code 2202478
_cod_database_fobs_code 2202478

loop_
_symmetry_equiv_pos_as_xyz
'x, y, z'
'-x, -y, -z'

loop_
_atom_site_label
_atom_site_fract_x
_atom_site_fract_y
_atom_site_fract_z
_atom_site_U_iso_or_equiv
_atom_site_adp_type
_atom_site_calc_flag
_atom_site_refinement_flags
_atom_site_occupancy
_atom_site_disorder_assembly
_atom_site_disorder_group
_atom_site_type_symbol
C1 0.4621(3) 0.0855(2) 0.1334(2) 0.0119(3) Uani d . 1 . . C
H1A 0.5494 0.1282 0.2181 0.014 Uiso calc R 1 . . H
O1 0.1624(2) 0.10772(17) 0.14720(16) 0.0148(3) Uani d . 1 . . O
H1H 0.121(4) 0.207(3) 0.167(3) 0.022 Uiso d . 1 . . H
C2 0.5768(3) 0.1966(2) -0.0627(2) 0.0120(3) Uani d . 1 . . C
H2A 0.7887 0.1840 -0.0666 0.014 Uiso calc R 1 . . H
O2 0.4895(2) 0.38755(16) -0.11657(16) 0.0153(3) Uani d . 1 . . O
H2H 0.626(5) 0.450(3) -0.146(3) 0.023 Uiso d . 1 . . H
C3 0.4625(3) 0.1227(2) -0.1897(2) 0.0125(3) Uani d . 1 . . C
H3A 0.2514 0.1426 -0.1903 0.015 Uiso calc R 1 . . H
N3 0.5841(3) 0.22559(19) -0.38254(18) 0.0143(3) Uani d . 1 . . N
O3A 0.8056(2) 0.30722(17) -0.40633(16) 0.0203(3) Uani d . 1 . . O
O3B 0.4568(2) 0.21747(18) -0.50704(16) 0.0217(3) Uani d . 1 . . O
O1W 0.0215(2) 0.41843(17) 0.21501(18) 0.0149(3) Uani d . 1 . . O
H1W -0.128(5) 0.476(3) 0.172(3) 0.022 Uiso d . 1 . . H
H2W -0.015(4) 0.391(3) 0.324(3) 0.022 Uiso d . 1 . . H

loop_
_atom_site_aniso_label
_atom_site_aniso_U_11
_atom_site_aniso_U_22
_atom_site_aniso_U_33
_atom_site_aniso_U_12
_atom_site_aniso_U_13
_atom_site_aniso_U_23
C1 0.0107(6) 0.0133(7) 0.0137(8) -0.0024(5) 0.0010(5) -0.0075(6)
O1 0.0109(5) 0.0159(6) 0.0200(6) -0.0010(4) 0.0025(4) -0.0102(5)
C2 0.0108(6) 0.0111(7) 0.0150(8) -0.0022(5) 0.0020(5) -0.0064(6)
O2 0.0140(5) 0.0105(6) 0.0208(6) -0.0028(4) 0.0020(4) -0.0061(5)
C3 0.0123(6) 0.0140(8) 0.0101(7) -0.0019(6) 0.0021(5) -0.0042(6)
N3 0.0159(6) 0.0142(7) 0.0127(7) -0.0004(5) 0.0002(5) -0.0058(6)
O3A 0.0190(6) 0.0237(7) 0.0175(6) -0.0095(5) 0.0049(4) -0.0075(5)
O3B 0.0243(6) 0.0276(7) 0.0139(6) -0.0036(5) -0.0017(5) -0.0087(5)
O1W 0.0141(5) 0.0158(6) 0.0144(6) -0.0002(4) 0.0013(4) -0.0064(5)

loop_
_atom_type_symbol
_atom_type_description
_atom_type_scat_dispersion_real
_atom_type_scat_dispersion_imag
_atom_type_scat_source
C C 0.0033 0.0016 'International Tables Vol C Tables 4.2.6.8 and 6.1.1.4'
H H 0.0000 0.0000 'International Tables Vol C Tables 4.2.6.8 and 6.1.1.4'
N N 0.0061 0.0033 'International Tables Vol C Tables 4.2.6.8 and 6.1.1.4'
O O 0.0106 0.0060 'International Tables Vol C Tables 4.2.6.8 and 6.1.1.4'

loop_
_geom_angle_atom_site_label_1
_geom_angle_atom_site_label_2
_geom_angle_atom_site_label_3
_geom_angle_site_symmetry_1
_geom_angle_site_symmetry_3
_geom_angle
O1 C1 C3 . 2_655 107.68(11)
O1 C1 C2 . . 111.37(12)
C3 C1 C2 2_655 . 109.11(11)
O1 C1 H1A . . 109.6
C3 C1 H1A 2_655 . 109.6
C2 C1 H1A . . 109.6
C1 O1 H1H . . 108.3(14)
O2 C2 C3 . . 110.27(12)
O2 C2 C1 . . 108.29(11)
C3 C2 C1 . . 109.83(12)
O2 C2 H2A . . 109.5
C3 C2 H2A . . 109.5
C1 C2 H2A . . 109.5
C2 O2 H2H . . 109.5(15)
N3 C3 C2 . . 110.44(12)
N3 C3 C1 . 2_655 106.86(11)
C2 C3 C1 . 2_655 112.84(12)
N3 C3 H3A . . 108.9
C2 C3 H3A . . 108.9
C1 C3 H3A 2_655 . 108.9
O3A N3 O3B . . 123.73(13)
O3A N3 C3 . . 119.12(12)
O3B N3 C3 . . 117.12(12)
H1W O1W H2W . . 99.4(19)

loop_
_geom_bond_atom_site_label_1
_geom_bond_atom_site_label_2
_geom_bond_site_symmetry_2
_geom_bond_distance
_geom_bond_publ_flag
C1 O1 . 1.4192(17) ?
C1 C3 2_655 1.530(2) ?
C1 C2 . 1.532(2) ?
C1 H1A . 1.00 ?
O1 H1H . 0.87(2) ?
C2 O2 . 1.4188(18) ?
C2 C3 . 1.517(2) ?
C2 H2A . 1.00 ?
O2 H2H . 0.80(2) ?
C3 N3 . 1.5136(19) ?
C3 C1 2_655 1.530(2) ?
C3 H3A . 1.00 ?
N3 O3A . 1.2300(17) ?
N3 O3B . 1.2303(18) ?
O1W H1W . 0.83(2) ?
O1W H2W . 0.82(2) ?

loop_
_geom_hbond_atom_site_label_D
_geom_hbond_atom_site_label_H
_geom_hbond_atom_site_label_A
_geom_hbond_site_symmetry_A
_geom_hbond_distance_DH
_geom_hbond_distance_HA
_geom_hbond_distance_DA
_geom_hbond_angle_DHA
O1 H1H O1W . 0.87(2) 1.89(2) 2.7549(16) 178(2)
O2 H2H O1W 2_665 0.80(2) 1.95(2) 2.7478(16) 175(2)
O1W H1W O2 2_565 0.83(2) 1.93(2) 2.7450(16) 169(2)
O1W H2W O3A 1_456 0.82(2) 2.12(2) 2.9299(17) 168(2)

loop_
_geom_torsion_atom_site_label_1
_geom_torsion_atom_site_label_2
_geom_torsion_atom_site_label_3
_geom_torsion_atom_site_label_4
_geom_torsion_site_symmetry_1
_geom_torsion_site_symmetry_4
_geom_torsion
O1 C1 C2 O2 . . 57.59(15)
C3 C1 C2 O2 2_655 . 176.31(11)
O1 C1 C2 C3 . . -62.89(15)
C3 C1 C2 C3 2_655 . 55.83(16)
O2 C2 C3 N3 . . 63.18(14)
C1 C2 C3 N3 . . -177.56(11)
O2 C2 C3 C1 . 2_655 -177.30(11)
C1 C2 C3 C1 . 2_655 -58.03(15)
C2 C3 N3 O3A . . 21.12(18)
C1 C3 N3 O3A 2_655 . -101.96(15)
C2 C3 N3 O3B . . -160.94(12)
C1 C3 N3 O3B 2_655 . 75.98(15)
